data_1549764
loop_
_publ_author_name
'Hongu, H.'
'Yoshiasa, A.'
'Teshima, A.'
'Isobe, H.'
'Sugiyama, K.'
'Arima, H.'
'Nakatsuka, A.'
'Momma, K.'
'Miyawaki, R.'

_publ_section_title
;
 Crystal structure refinement and chemical formula of prosopite,
 CaAl2F4[(OH)4-xFx] x = 0.0-1.0
;
_journal_name_full 'Journal of Mineralogical and Petrological Sciences'
_journal_page_first 152
_journal_page_last 158
_journal_volume 113
_journal_year 2018
_chemical_formula_sum 'Al2 Ca0.96 F4.28 H3.72 O3.72 Sr0.04'
_chemical_name_common prosopite
_chemical_name_mineral prosopite
_space_group_IT_number 15
_space_group_name_H-M_alt 'C 1 2/c 1'
_symmetry_space_group_name_Hall '-C 2yc'
_symmetry_space_group_name_H-M 'C 1 2/c 1'
_cell_angle_alpha 90
_cell_angle_beta 94.919(2)
_cell_angle_gamma 90
_cell_formula_units_Z 4
_cell_length_a 6.7103(3)
_cell_length_b 11.1619(5)
_cell_length_c 7.3741(3)
_cell_volume 550.28(4)
_cod_data_source_file prosopite.cif
_cod_data_source_block prosopite
_cod_original_formula_sum 'Ca0.96 Sr0.04 Al2.0 F4.28 O3.72 H3.72'
_cod_database_code 1549764

loop_
_space_group_symop_operation_xyz
'x, y, z'
'-x, -y, -z'
'-x, y, -z+1/2'
'x, -y, z+1/2'
'x+1/2, y+1/2, z'
'-x+1/2, -y+1/2, -z'
'-x+1/2, y+1/2, -z+1/2'
'x+1/2, -y+1/2, z+1/2'

loop_
_atom_site_label
_atom_site_occupancy
_atom_site_fract_x
_atom_site_fract_y
_atom_site_fract_z
_atom_site_adp_type
_atom_site_U_iso_or_equiv
_atom_site_type_symbol
Ca1 0.964(2) 0.000000 0.46044(3) 0.250000 Uiso 0.008458 Ca
Sr1 0.036(2) 0.000000 0.46044(3) 0.250000 Uiso 0.008459 Sr
Al1 1.0 0.250000 0.250000 0.000000 Uiso 0.007420 Al
Al2 1.0 0.000000 0.14076(5) 0.250000 Uiso 0.007696 Al
F1 1.0 0.07624(12) 0.38085(7) 0.96143(11) Uiso 0.011371 F
F2 1.0 0.18263(13) 0.02445(7) 0.28587(12) Uiso 0.014368 F
O1 1.0 0.19954(14) 0.26342(8) 0.24864(12) Uiso 0.008491 O
O2 1.0 0.02486(14) 0.15354(8) 0.99625(12) Uiso 0.009063 O
H1 1.0 0.2999 0.2661 0.3325 Uiso 0.000000 H
H2 1.0 0.0338 0.0890 0.9298 Uiso 0.000000 H

loop_
_atom_site_aniso_label
_atom_site_aniso_U_11
_atom_site_aniso_U_22
_atom_site_aniso_U_33
_atom_site_aniso_U_12
_atom_site_aniso_U_13
_atom_site_aniso_U_23
Ca1 0.00798(17) 0.00816(17) 0.00959(17) 0.00000 0.00281(11) 0.00000
Sr1 0.00798(17) 0.00816(17) 0.00959(17) 0.00000 0.00280(11) 0.00000
Al1 0.0073(3) 0.0081(3) 0.0071(3) -0.00004(19) 0.0020(2) 0.00029(19)
Al2 0.0077(3) 0.0071(3) 0.0086(3) 0.00000 0.0025(2) 0.00000
F1 0.0125(4) 0.0105(4) 0.0113(4) 0.0028(3) 0.0021(3) 0.0015(3)
F2 0.0122(4) 0.0115(4) 0.0202(4) 0.0044(3) 0.0060(3) 0.0042(3)
O1 0.0074(4) 0.0108(4) 0.0072(4) -0.0014(3) 0.0002(3) 0.0003(3)
O2 0.0095(4) 0.0091(4) 0.0088(4) -0.0015(3) 0.0020(3) -0.0024(3)
